data_4020140
loop_
_publ_author_name
'Jonathan L. Sessler'
'Deqiang An'
'Won-Seob Cho'
'Vincent Lynch'
'Dae-Wi Yoon'
'Seong-Jin Hong'
'Chang-Hee Lee'

_journal_name_full 'Journal of Organic Chemistry'
_journal_page_first 1511
_journal_page_last 1517
_journal_paper_doi 10.1021/jo048480q
_journal_volume 70
_journal_year 2005
_chemical_formula_sum 'C54 H82 Cl5 N5 O S2'
_chemical_formula_weight 1058.62
_space_group_IT_number 14
_symmetry_cell_setting monoclinic
_symmetry_space_group_name_Hall '-P 2yn'
_symmetry_space_group_name_H-M 'P 1 21/n 1'
_atom_sites_solution_hydrogens geom
_atom_sites_solution_primary direct
_atom_sites_solution_secondary difmap
_cell_angle_alpha 90.00
_cell_angle_beta 98.979(2)
_cell_angle_gamma 90.00
_cell_formula_units_Z 4
_cell_length_a 15.1902(5)
_cell_length_b 18.6941(6)
_cell_length_c 20.9059(8)
_cell_measurement_reflns_used ?
_cell_measurement_temperature 153(2)
_cell_measurement_theta_max ?
_cell_measurement_theta_min ?
_cell_volume 5863.8(4)
_diffrn_ambient_temperature 153(2)
_diffrn_detector_area_resol_mean ?
_diffrn_measurement_device_type 'Nonius Kappa CCD'
_diffrn_measurement_method \w-scans
_diffrn_radiation_monochromator graphite
_diffrn_radiation_source 'fine-focus sealed tube'
_diffrn_radiation_type MoK\a
_diffrn_radiation_wavelength 0.71073
_diffrn_reflns_av_R_equivalents 0.0718
_diffrn_reflns_av_sigmaI/netI 0.1491
_diffrn_reflns_limit_h_max 18
_diffrn_reflns_limit_h_min -18
_diffrn_reflns_limit_k_max 20
_diffrn_reflns_limit_k_min -22
_diffrn_reflns_limit_l_max 24
_diffrn_reflns_limit_l_min -24
_diffrn_reflns_number 17723
_diffrn_reflns_theta_max 25.00
_diffrn_reflns_theta_min 2.93
_diffrn_standards_decay_% ?
_diffrn_standards_interval_count ?
_diffrn_standards_interval_time ?
_diffrn_standards_number ?
_exptl_absorpt_coefficient_mu 0.359
_exptl_absorpt_correction_T_max ?
_exptl_absorpt_correction_T_min ?
_exptl_absorpt_correction_type none
_exptl_absorpt_process_details ?
_exptl_crystal_colour colorless
_exptl_crystal_density_diffrn 1.199
_exptl_crystal_density_meas ?
_exptl_crystal_density_method 'not measured'
_exptl_crystal_description plates
_exptl_crystal_F_000 2264
_exptl_crystal_size_max 0.36
_exptl_crystal_size_mid 0.28
_exptl_crystal_size_min 0.15
_refine_ls_extinction_coef 0.0012(2)
_refine_ls_extinction_expression Fc^*^=kFc[1+0.001xFc^2^\l^3^/sin(2\q)]^-1/4^
_refine_ls_extinction_method SHELXL
_refine_ls_goodness_of_fit_ref 1.727
_refine_ls_hydrogen_treatment mixed
_refine_ls_matrix_type full
_refine_ls_number_parameters 603
_refine_ls_number_reflns 10250
_refine_ls_number_restraints 379
_refine_ls_restrained_S_all 1.776
_refine_ls_R_factor_all 0.1892
_refine_ls_R_factor_gt 0.0956
_refine_ls_shift/su_max 0.133
_refine_ls_shift/su_mean 0.003
_refine_ls_structure_factor_coef Fsqd
_refine_ls_weighting_details 'calc w=1/[\s^2^(Fo^2^)+(0.02P)^2^] where P=(Fo^2^+2Fc^2^)/3'
_refine_ls_weighting_scheme calc
_refine_ls_wR_factor_gt 0.1495
_refine_ls_wR_factor_ref 0.1583
_reflns_number_gt 4900
_reflns_number_total 10250
_reflns_threshold_expression >2sigma(I)
_cod_depositor_comments
;
The following automatic conversions were performed:
'_symmetry_cell_setting' value 'Monoclinic' changed to 'monoclinic'
according to '/home/saulius/struct/CIF-dictionaries/cif_core.dic'
dictionary named 'cif_core.dic' version 2.4.1 from 2010-06-29.

Automatic conversion script
Id: cif_fix_enum 1527 2010-12-29 10:47:43Z saulius 
;
_cod_original_sg_symbol_H-M 'P 21/n'
_cod_database_code 4020140

loop_
_symmetry_equiv_pos_as_xyz
'x, y, z'
'-x+1/2, y+1/2, -z+1/2'
'-x, -y, -z'
'x-1/2, -y-1/2, z-1/2'

loop_
_atom_site_label
_atom_site_type_symbol
_atom_site_fract_x
_atom_site_fract_y
_atom_site_fract_z
_atom_site_U_iso_or_equiv
_atom_site_adp_type
_atom_site_occupancy
_atom_site_symmetry_multiplicity
_atom_site_calc_flag
_atom_site_refinement_flags
_atom_site_disorder_assembly
_atom_site_disorder_group
S2 S 0.22049(12) 0.27943(9) 0.01711(8) 0.0450(5) Uani 0.79 1 d PD A 1
C24 C 0.2710(3) 0.2806(4) -0.0496(2) 0.0379(17) Uani 0.79 1 d PD A 1
C25 C 0.2739(4) 0.3499(3) -0.0712(3) 0.058(2) Uani 0.79 1 d PD A 1
H25 H 0.3011 0.3630 -0.1080 0.069 Uiso 0.79 1 d PR A 1
C26 C 0.2334(4) 0.3985(3) -0.0338(3) 0.0516(18) Uani 0.79 1 d PD A 1
H26 H 0.2277 0.4488 -0.0431 0.062 Uiso 0.79 1 d PR A 1
C27 C 0.2000(6) 0.3669(3) 0.0179(3) 0.045(4) Uani 0.79 1 d PD A 1
S2A S 0.2786(4) 0.3217(4) 0.0112(3) 0.0467(18) Uani 0.21 1 d PD A 2
C27A C 0.1848(10) 0.3655(7) 0.0116(7) 0.12(4) Uiso 0.21 1 d PD A 2
C26A C 0.1123(18) 0.3040(12) -0.0202(11) 0.075(9) Uiso 0.21 1 d PD A 2
H26A H 0.0518 0.3015 -0.0122 0.089 Uiso 0.21 1 d PR A 2
C25A C 0.1521(11) 0.2557(12) -0.0589(11) 0.084(9) Uiso 0.21 1 d PD A 2
H25A H 0.1203 0.2251 -0.0915 0.101 Uiso 0.21 1 d PR A 2
C24A C 0.2441(10) 0.2594(6) -0.0438(5) 0.093(18) Uiso 0.21 1 d PD A 2
S1 S 0.72315(8) 0.40407(6) 0.21167(6) 0.0411(4) Uani 1 1 d U . .
Cl1 Cl 0.51262(8) 0.37818(6) -0.02424(6) 0.0484(4) Uani 1 1 d U . .
O1W O 0.4180(3) 0.4791(3) 0.07617(18) 0.0426(10) Uani 1 1 d U . .
N1 N 0.2875(2) 0.42239(18) 0.15317(18) 0.0344(10) Uani 1 1 d U . .
H1N H 0.3190 0.4470 0.1274 0.041 Uiso 1 1 d R . .
N2 N 0.4670(2) 0.46417(17) 0.22181(18) 0.0341(10) Uani 1 1 d U . .
H2N H 0.4612 0.4748 0.1794 0.041 Uiso 1 1 d R . .
N3 N 0.6370(2) 0.25774(19) 0.06302(17) 0.0332(10) Uani 1 1 d U . .
H3N H 0.6150 0.2933 0.0362 0.040 Uiso 1 1 d R . .
N4 N 0.4545(2) 0.2153(2) -0.00692(17) 0.0374(10) Uani 1 1 d U . .
H4N H 0.4650 0.2617 -0.0142 0.045 Uiso 1 1 d R . .
C1 C 0.2027(3) 0.3947(2) 0.1340(2) 0.0353(12) Uani 1 1 d U A .
C2 C 0.1800(3) 0.3618(2) 0.1881(3) 0.0457(14) Uani 1 1 d U . .
H2A H 0.1249 0.3374 0.1903 0.055 Uiso 1 1 d R . .
C3 C 0.2502(3) 0.3697(2) 0.2388(2) 0.0408(13) Uani 1 1 d U . .
H3A H 0.2519 0.3516 0.2820 0.049 Uiso 1 1 d R . .
C4 C 0.3165(3) 0.4071(2) 0.2172(2) 0.0332(12) Uani 1 1 d U . .
C5 C 0.4032(3) 0.4303(2) 0.2514(2) 0.0370(12) Uani 1 1 d U . .
C6 C 0.4360(3) 0.4246(3) 0.3165(2) 0.0518(15) Uani 1 1 d U . .
H6A H 0.4062 0.4038 0.3492 0.062 Uiso 1 1 d R . .
C7 C 0.5236(3) 0.4562(3) 0.3257(3) 0.0542(15) Uani 1 1 d U . .
H7A H 0.5631 0.4599 0.3661 0.065 Uiso 1 1 d R . .
C8 C 0.5406(3) 0.4795(2) 0.2665(2) 0.0355(12) Uani 1 1 d U . .
C9 C 0.6195(3) 0.5185(2) 0.2485(2) 0.0375(12) Uani 1 1 d U . .
C10 C 0.6550(3) 0.4791(2) 0.1957(2) 0.0348(12) Uani 1 1 d U . .
C11 C 0.6410(3) 0.4902(2) 0.1304(2) 0.0394(13) Uani 1 1 d U . .
H11A H 0.6059 0.5293 0.1107 0.047 Uiso 1 1 d R . .
C12 C 0.6815(3) 0.4407(2) 0.0940(2) 0.0378(13) Uani 1 1 d U . .
H12A H 0.6759 0.4423 0.0476 0.045 Uiso 1 1 d R . .
C13 C 0.7296(3) 0.3900(2) 0.1310(2) 0.0369(12) Uani 1 1 d U . .
C14 C 0.7778(3) 0.3255(3) 0.1092(2) 0.0413(13) Uani 1 1 d U . .
C15 C 0.7165(3) 0.2606(3) 0.1038(2) 0.0374(13) Uani 1 1 d U . .
C16 C 0.7259(3) 0.1968(3) 0.1376(2) 0.0477(14) Uani 1 1 d U . .
H16A H 0.7744 0.1835 0.1705 0.057 Uiso 1 1 d R . .
C17 C 0.6516(4) 0.1554(3) 0.1138(2) 0.0524(15) Uani 1 1 d U . .
H17A H 0.6412 0.1075 0.1275 0.063 Uiso 1 1 d R . .
C18 C 0.5952(3) 0.1935(2) 0.0685(2) 0.0368(13) Uani 1 1 d U . .
C19 C 0.5125(3) 0.1707(2) 0.0315(2) 0.0338(12) Uani 1 1 d U . .
C20 C 0.4742(3) 0.1051(3) 0.0286(2) 0.0472(14) Uani 1 1 d U . .
H20A H 0.4995 0.0626 0.0498 0.057 Uiso 1 1 d R . .
C21 C 0.3891(3) 0.1099(3) -0.0109(2) 0.0511(14) Uani 1 1 d U . .
H21A H 0.3471 0.0717 -0.0209 0.061 Uiso 1 1 d R . .
C22 C 0.3781(3) 0.1791(3) -0.0325(2) 0.0395(13) Uani 1 1 d U A .
C23 C 0.3044(3) 0.2132(3) -0.0792(2) 0.0431(13) Uani 1 1 d DU . .
C28 C 0.1535(3) 0.4054(2) 0.0670(2) 0.0364(12) Uani 1 1 d DU . .
C29 C 0.5906(3) 0.5935(2) 0.2255(2) 0.0464(13) Uani 1 1 d U . .
H29A H 0.5458 0.5903 0.1878 0.070 Uiso 1 1 d R . .
H29B H 0.6411 0.6194 0.2150 0.070 Uiso 1 1 d R . .
H29C H 0.5668 0.6182 0.2593 0.070 Uiso 1 1 d R . .
C30 C 0.6916(3) 0.5252(2) 0.3095(2) 0.0517(15) Uani 1 1 d U . .
H30A H 0.7104 0.4783 0.3245 0.077 Uiso 1 1 d R . .
H30B H 0.6677 0.5502 0.3430 0.077 Uiso 1 1 d R . .
H30C H 0.7417 0.5511 0.2984 0.077 Uiso 1 1 d R . .
C31 C 0.8632(3) 0.3104(3) 0.1571(2) 0.0518(15) Uani 1 1 d U . .
H31A H 0.8481 0.3006 0.1992 0.078 Uiso 1 1 d R . .
H31B H 0.9016 0.3514 0.1596 0.078 Uiso 1 1 d R . .
H31C H 0.8933 0.2698 0.1425 0.078 Uiso 1 1 d R . .
C32 C 0.8042(3) 0.3401(3) 0.0419(2) 0.0579(16) Uani 1 1 d U . .
H32A H 0.7514 0.3490 0.0111 0.087 Uiso 1 1 d R . .
H32B H 0.8347 0.2991 0.0285 0.087 Uiso 1 1 d R . .
H32C H 0.8426 0.3811 0.0442 0.087 Uiso 1 1 d R . .
C33 C 0.3432(4) 0.2379(3) -0.1418(3) 0.085(2) Uani 1 1 d U A .
H33A H 0.3796 0.2002 -0.1548 0.127 Uiso 1 1 d R . .
H33B H 0.3786 0.2802 -0.1323 0.127 Uiso 1 1 d R . .
H33C H 0.2951 0.2477 -0.1763 0.127 Uiso 1 1 d R . .
C34 C 0.2318(4) 0.1596(3) -0.1006(3) 0.084(2) Uani 1 1 d U A .
H34A H 0.2068 0.1431 -0.0638 0.125 Uiso 1 1 d R . .
H34B H 0.2568 0.1199 -0.1206 0.125 Uiso 1 1 d R . .
H34C H 0.1859 0.1814 -0.1312 0.125 Uiso 1 1 d R . .
C35 C 0.1500(4) 0.4849(3) 0.0503(3) 0.0718(18) Uani 1 1 d U A .
H35A H 0.2097 0.5031 0.0541 0.108 Uiso 1 1 d R . .
H35B H 0.1183 0.5101 0.0796 0.108 Uiso 1 1 d R . .
H35C H 0.1201 0.4915 0.0067 0.108 Uiso 1 1 d R . .
C36 C 0.0572(3) 0.3787(3) 0.0640(3) 0.081(2) Uani 1 1 d U A .
H36A H 0.0578 0.3285 0.0739 0.122 Uiso 1 1 d R . .
H36B H 0.0252 0.3865 0.0213 0.122 Uiso 1 1 d R . .
H36C H 0.0286 0.4043 0.0949 0.122 Uiso 1 1 d R . .
N1A N 0.2705(3) 0.1224(2) 0.19723(19) 0.0476(11) Uani 1 1 d U . .
C1A C 0.1931(4) 0.0922(3) 0.1518(3) 0.0649(16) Uani 1 1 d DU B .
H1AA H 0.1670 0.0542 0.1735 0.078 Uiso 1 1 d R . .
H1AB H 0.2145 0.0721 0.1149 0.078 Uiso 1 1 d R . .
C2A C 0.1203(4) 0.1435(3) 0.1268(3) 0.085(2) Uani 1 1 d DU . .
H2AC H 0.1430 0.1783 0.0997 0.102 Uiso 0.40 1 d PR B .
H2AD H 0.1029 0.1679 0.1633 0.102 Uiso 0.40 1 d PR . .
H2AA H 0.1469 0.1873 0.1152 0.102 Uiso 0.60 1 d PR . .
H2AB H 0.0851 0.1535 0.1601 0.102 Uiso 0.60 1 d PR . .
C3A C 0.0639(9) 0.1109(8) 0.0654(7) 0.138(8) Uani 0.60 1 d PDU B 1
H3AA H 0.0526 0.0616 0.0739 0.166 Uiso 0.60 1 d PR B 1
H3AB H 0.0946 0.1133 0.0287 0.166 Uiso 0.60 1 d PR B 1
C4A C -0.0167(7) 0.1480(6) 0.0496(6) 0.121(5) Uani 0.60 1 d PDU B 1
H4AA H -0.0530 0.1272 0.0126 0.182 Uiso 0.60 1 d PR B 1
H4AB H -0.0474 0.1452 0.0864 0.182 Uiso 0.60 1 d PR B 1
H4AC H -0.0050 0.1972 0.0408 0.182 Uiso 0.60 1 d PR B 1
C3AA C 0.0388(8) 0.1088(8) 0.0888(7) 0.071(6) Uani 0.40 1 d PDU B 2
H3AC H -0.0124 0.1396 0.0840 0.085 Uiso 0.40 1 d PR B 2
H3AD H 0.0255 0.0670 0.1122 0.085 Uiso 0.40 1 d PR B 2
C4AA C 0.0517(13) 0.0845(12) 0.0273(8) 0.140(9) Uani 0.40 1 d PDU B 2
H4AD H 0.0009 0.0602 0.0041 0.209 Uiso 0.40 1 d PR B 2
H4AE H 0.0641 0.1264 0.0036 0.209 Uiso 0.40 1 d PR B 2
H4AF H 0.1024 0.0532 0.0321 0.209 Uiso 0.40 1 d PR B 2
C5A C 0.3325(4) 0.0615(3) 0.2211(3) 0.0570(15) Uani 1 1 d U . .
H5AA H 0.3768 0.0793 0.2552 0.068 Uiso 1 1 d R . .
H5AB H 0.2987 0.0257 0.2396 0.068 Uiso 1 1 d R . .
C6A C 0.3788(4) 0.0259(3) 0.1713(3) 0.084(2) Uani 1 1 d U . .
H6AA H 0.3355 0.0044 0.1385 0.101 Uiso 1 1 d R . .
H6AB H 0.4108 0.0613 0.1509 0.101 Uiso 1 1 d R . .
C7A C 0.4422(5) -0.0302(3) 0.2013(3) 0.099(2) Uani 1 1 d U . .
H7AA H 0.4087 -0.0651 0.2211 0.118 Uiso 1 1 d R . .
H7AB H 0.4828 -0.0081 0.2354 0.118 Uiso 1 1 d R . .
C8A C 0.4961(5) -0.0691(4) 0.1579(4) 0.136(3) Uani 1 1 d U . .
H8AA H 0.5352 -0.1026 0.1829 0.204 Uiso 1 1 d R . .
H8AB H 0.5308 -0.0352 0.1379 0.204 Uiso 1 1 d R . .
H8AC H 0.4568 -0.0943 0.1250 0.204 Uiso 1 1 d R . .
C9A C 0.3188(3) 0.1784(2) 0.1626(2) 0.0421(13) Uani 1 1 d U . .
H9AA H 0.3309 0.1575 0.1229 0.051 Uiso 1 1 d R . .
H9AB H 0.2786 0.2175 0.1511 0.051 Uiso 1 1 d R . .
C10A C 0.4031(3) 0.2074(3) 0.1969(2) 0.0504(14) Uani 1 1 d U . .
H10A H 0.4466 0.1698 0.2047 0.060 Uiso 1 1 d R . .
H10B H 0.3934 0.2258 0.2381 0.060 Uiso 1 1 d R . .
C11A C 0.4381(3) 0.2659(2) 0.1589(2) 0.0455(14) Uani 1 1 d U . .
H11B H 0.3954 0.3041 0.1527 0.055 Uiso 1 1 d R . .
H11C H 0.4446 0.2477 0.1169 0.055 Uiso 1 1 d R . .
C12A C 0.5271(3) 0.2960(3) 0.1907(3) 0.0678(17) Uani 1 1 d U . .
H12B H 0.5460 0.3328 0.1638 0.102 Uiso 1 1 d R . .
H12C H 0.5706 0.2584 0.1964 0.102 Uiso 1 1 d R . .
H12D H 0.5208 0.3158 0.2321 0.102 Uiso 1 1 d R . .
C13A C 0.2385(3) 0.1589(3) 0.2547(3) 0.0526(15) Uani 1 1 d U . .
H13A H 0.2054 0.2008 0.2390 0.063 Uiso 1 1 d R . .
H13B H 0.2897 0.1745 0.2841 0.063 Uiso 1 1 d R . .
C14A C 0.1809(4) 0.1147(3) 0.2926(3) 0.0677(17) Uani 1 1 d U . .
H14A H 0.2118 0.0717 0.3078 0.081 Uiso 1 1 d R . .
H14B H 0.1267 0.1017 0.2651 0.081 Uiso 1 1 d R . .
C15A C 0.1592(4) 0.1575(4) 0.3498(3) 0.084(2) Uani 1 1 d U . .
H15A H 0.2141 0.1729 0.3751 0.101 Uiso 1 1 d R . .
H15B H 0.1294 0.1272 0.3766 0.101 Uiso 1 1 d R . .
C16A C 0.1013(4) 0.2232(3) 0.3308(3) 0.091(2) Uani 1 1 d U . .
H16B H 0.0911 0.2481 0.3691 0.137 Uiso 1 1 d R . .
H16C H 0.0453 0.2082 0.3068 0.137 Uiso 1 1 d R . .
H16D H 0.1310 0.2543 0.3046 0.137 Uiso 1 1 d R . .
H1WA H 0.419(3) 0.524(3) 0.073(3) 0.07(2) Uiso 1 1 d . . .
H1WB H 0.451(5) 0.462(4) 0.061(4) 0.16(5) Uiso 1 1 d . . .
